data_7202740
loop_
_publ_author_name
'Wu, Wei-Ping'
'Wang, Yao-Yu'
'Wu, Ya-Pan'
'Liu, Jian-Qiang'
'Zeng, Xi-Rui'
'Shi, Qi-Zhen'
'Peng, Shie-Ming'

_publ_section_title
;
 Hydro(solvo)thermal synthesis, structures, luminescence of 2-D
 zinc(ii) and 1-D copper(ii) complexes constructed from
 pyridine-2,6-dicarboxylic acid N-oxide and decarboxylation of the
 ligand
;
_journal_issue 9
_journal_name_full CrystEngComm
_journal_page_first 753
_journal_paper_doi 10.1039/b701384a
_journal_volume 9
_journal_year 2007
_chemical_formula_sum 'C7 H5 N O6 Zn'
_chemical_formula_weight 264.49
_chemical_name_systematic
;
?
;
_space_group_IT_number 14
_symmetry_cell_setting monoclinic
_symmetry_space_group_name_Hall '-P 2ybc'
_symmetry_space_group_name_H-M 'P 1 21/c 1'
_atom_sites_solution_hydrogens geom
_atom_sites_solution_primary direct
_atom_sites_solution_secondary difmap
_audit_creation_method SHELXL-97
_cell_angle_alpha 90.00
_cell_angle_beta 90.5730(10)
_cell_angle_gamma 90.00
_cell_formula_units_Z 4
_cell_length_a 5.8976(5)
_cell_length_b 5.8184(5)
_cell_length_c 23.7875(19)
_cell_measurement_reflns_used 865
_cell_measurement_temperature 296(2)
_cell_measurement_theta_max 24.73
_cell_measurement_theta_min 3.61
_cell_volume 816.22(12)
_computing_cell_refinement APEX2
_computing_data_collection 'APEX2 (Bruker, 2004)'
_computing_data_reduction APEX2
_computing_molecular_graphics APEX2
_computing_publication_material APEX2
_computing_structure_refinement 'SHELXL-97 (Sheldrick, 1997)'
_computing_structure_solution 'SHELXS-97 (Sheldrick, 1990)'
_diffrn_ambient_temperature 296(2)
_diffrn_measured_fraction_theta_full 0.991
_diffrn_measured_fraction_theta_max 0.991
_diffrn_measurement_device_type 'CCD area detector'
_diffrn_measurement_method 'phi and omega scans'
_diffrn_radiation_monochromator graphite
_diffrn_radiation_source 'fine-focus sealed tube'
_diffrn_radiation_type MoK\a
_diffrn_radiation_wavelength 0.71073
_diffrn_reflns_av_R_equivalents 0.0354
_diffrn_reflns_av_sigmaI/netI 0.0498
_diffrn_reflns_limit_h_max 7
_diffrn_reflns_limit_h_min -4
_diffrn_reflns_limit_k_max 6
_diffrn_reflns_limit_k_min -7
_diffrn_reflns_limit_l_max 30
_diffrn_reflns_limit_l_min -30
_diffrn_reflns_number 4663
_diffrn_reflns_theta_full 27.17
_diffrn_reflns_theta_max 27.17
_diffrn_reflns_theta_min 1.71
_diffrn_standards_decay_% 0
_diffrn_standards_interval_count 0
_diffrn_standards_interval_time 0
_diffrn_standards_number 0
_exptl_absorpt_coefficient_mu 3.018
_exptl_absorpt_correction_T_max 0.8280
_exptl_absorpt_correction_T_min 0.4480
_exptl_absorpt_correction_type multi-scan
_exptl_absorpt_process_details 'SADABS (Bruker, 2004)'
_exptl_crystal_colour colourless
_exptl_crystal_density_diffrn 2.152
_exptl_crystal_density_method 'not measured'
_exptl_crystal_description needle
_exptl_crystal_F_000 528
_exptl_crystal_size_max 0.32
_exptl_crystal_size_mid 0.14
_exptl_crystal_size_min 0.07
_refine_diff_density_max 0.527
_refine_diff_density_min -0.384
_refine_diff_density_rms 0.109
_refine_ls_extinction_method none
_refine_ls_goodness_of_fit_ref 1.038
_refine_ls_hydrogen_treatment mixed
_refine_ls_matrix_type full
_refine_ls_number_parameters 142
_refine_ls_number_reflns 1806
_refine_ls_number_restraints 2
_refine_ls_restrained_S_all 1.037
_refine_ls_R_factor_all 0.0524
_refine_ls_R_factor_gt 0.0358
_refine_ls_shift/su_max 0.000
_refine_ls_shift/su_mean 0.000
_refine_ls_structure_factor_coef Fsqd
_refine_ls_weighting_details 'calc w=1/[\s^2^(Fo^2^)+(0.0522P)^2^] where P=(Fo^2^+2Fc^2^)/3'
_refine_ls_weighting_scheme calc
_refine_ls_wR_factor_gt 0.0910
_refine_ls_wR_factor_ref 0.0958
_reflns_number_gt 1323
_reflns_number_total 1806
_reflns_threshold_expression I>2\s(I)
_cod_data_source_file b701384a.txt
_cod_data_source_block xb0953m
_cod_depositor_comments
;
The following automatic conversions were performed:
'_symmetry_cell_setting' value 'Monoclinic' changed to 'monoclinic'
according to '/home/saulius/struct/CIF-dictionaries/cif_core.dic'
dictionary named 'cif_core.dic' version 2.4.1 from 2010-06-29.

Automatic conversion script
Id: cif_fix_enum 1527 2010-12-29 10:47:43Z saulius 
;
_cod_original_sg_symbol_H-M P2(1)/c
_cod_database_code 7202740

loop_
_symmetry_equiv_pos_as_xyz
'x, y, z'
'-x, y+1/2, -z+1/2'
'-x, -y, -z'
'x, -y-1/2, z-1/2'

loop_
_atom_site_label
_atom_site_type_symbol
_atom_site_fract_x
_atom_site_fract_y
_atom_site_fract_z
_atom_site_U_iso_or_equiv
_atom_site_adp_type
_atom_site_occupancy
_atom_site_symmetry_multiplicity
_atom_site_calc_flag
_atom_site_refinement_flags
_atom_site_disorder_assembly
_atom_site_disorder_group
Zn1 Zn 0.25523(7) 0.91826(7) 0.034043(17) 0.02136(16) Uani 1 1 d . . .
N1 N 0.3646(5) 0.5429(5) 0.10981(11) 0.0167(6) Uani 1 1 d . . .
O1 O 0.3777(5) 0.6307(4) 0.05759(10) 0.0248(6) Uani 1 1 d . . .
O2 O 0.1044(5) 0.9688(4) 0.10265(10) 0.0265(6) Uani 1 1 d . . .
O3 O -0.0914(6) 0.8433(6) 0.17513(13) 0.0472(9) Uani 1 1 d . . .
O4 O 0.8381(4) 0.4266(4) 0.06812(11) 0.0229(6) Uani 1 1 d . . .
O5 O 0.6086(4) 0.1399(4) 0.04057(10) 0.0185(5) Uani 1 1 d . . .
O6 O 0.1296(5) 1.2080(4) 0.00556(10) 0.0219(6) Uani 1 1 d D . .
C1 C 0.0609(7) 0.8256(7) 0.14137(15) 0.0247(9) Uani 1 1 d . . .
C2 C 0.2152(6) 0.6154(6) 0.14900(14) 0.0190(8) Uani 1 1 d . . .
C3 C 0.2118(7) 0.4995(7) 0.19996(15) 0.0260(9) Uani 1 1 d . . .
H3 H 0.1109 0.5459 0.2275 0.031 Uiso 1 1 calc R . .
C4 C 0.3555(7) 0.3159(7) 0.21069(15) 0.0282(9) Uani 1 1 d . . .
H4 H 0.3502 0.2383 0.2448 0.034 Uiso 1 1 calc R . .
C5 C 0.5069(7) 0.2503(6) 0.16966(15) 0.0254(9) Uani 1 1 d . . .
H5 H 0.6082 0.1307 0.1764 0.030 Uiso 1 1 calc R . .
C6 C 0.5070(6) 0.3632(6) 0.11877(14) 0.0161(7) Uani 1 1 d . . .
C7 C 0.6659(6) 0.3081(6) 0.07179(14) 0.0171(8) Uani 1 1 d . . .
H6A H 0.064(9) 1.287(8) 0.0303(17) 0.080 Uiso 1 1 d D . .
H6B H 0.202(8) 1.293(8) -0.0168(19) 0.080 Uiso 1 1 d D . .

loop_
_atom_site_aniso_label
_atom_site_aniso_U_11
_atom_site_aniso_U_22
_atom_site_aniso_U_33
_atom_site_aniso_U_23
_atom_site_aniso_U_13
_atom_site_aniso_U_12
Zn1 0.0246(3) 0.0202(2) 0.0194(2) 0.00082(18) 0.00523(17) 0.00550(19)
N1 0.0207(16) 0.0170(15) 0.0125(14) 0.0013(12) 0.0031(12) 0.0038(12)
O1 0.0364(16) 0.0272(13) 0.0110(12) 0.0066(10) 0.0099(11) 0.0158(12)
O2 0.0341(16) 0.0259(14) 0.0196(13) 0.0026(11) 0.0102(12) 0.0132(12)
O3 0.053(2) 0.0507(19) 0.0389(18) 0.0169(16) 0.0318(16) 0.0331(17)
O4 0.0214(14) 0.0218(13) 0.0256(13) -0.0015(11) 0.0081(11) 0.0002(11)
O5 0.0194(13) 0.0183(12) 0.0179(13) -0.0039(10) 0.0033(11) 0.0025(10)
O6 0.0248(15) 0.0170(13) 0.0241(14) 0.0042(11) 0.0089(12) 0.0038(11)
C1 0.033(2) 0.026(2) 0.0153(18) -0.0029(16) 0.0030(17) 0.0126(17)
C2 0.0204(19) 0.0238(19) 0.0128(17) -0.0006(15) 0.0075(14) 0.0051(15)
C3 0.030(2) 0.032(2) 0.0162(18) 0.0023(16) 0.0068(17) 0.0095(18)
C4 0.037(2) 0.031(2) 0.0177(19) 0.0058(17) 0.0073(18) 0.0092(18)
C5 0.031(2) 0.026(2) 0.0195(18) 0.0039(17) 0.0030(17) 0.0095(18)
C6 0.0152(18) 0.0178(17) 0.0153(17) -0.0010(14) 0.0027(14) -0.0009(14)
C7 0.020(2) 0.0137(16) 0.0180(18) 0.0066(15) 0.0010(15) 0.0065(15)

loop_
_atom_type_symbol
_atom_type_description
_atom_type_scat_dispersion_real
_atom_type_scat_dispersion_imag
_atom_type_scat_source
C C 0.0033 0.0016 'International Tables Vol C Tables 4.2.6.8 and 6.1.1.4'
H H 0.0000 0.0000 'International Tables Vol C Tables 4.2.6.8 and 6.1.1.4'
N N 0.0061 0.0033 'International Tables Vol C Tables 4.2.6.8 and 6.1.1.4'
O O 0.0106 0.0060 'International Tables Vol C Tables 4.2.6.8 and 6.1.1.4'
Zn Zn 0.2839 1.4301 'International Tables Vol C Tables 4.2.6.8 and 6.1.1.4'

loop_
_geom_angle_atom_site_label_1
_geom_angle_atom_site_label_2
_geom_angle_atom_site_label_3
_geom_angle
_geom_angle_site_symmetry_1
_geom_angle_site_symmetry_3
_geom_angle_publ_flag
O2 Zn1 O1 93.62(11) . . ?
O2 Zn1 O6 89.14(11) . . ?
O1 Zn1 O6 176.86(10) . . ?
O2 Zn1 O5 175.76(11) . 3_665 ?
O1 Zn1 O5 87.57(10) . 3_665 ?
O6 Zn1 O5 89.57(10) . 3_665 ?
O2 Zn1 O5 105.68(10) . 1_565 ?
O1 Zn1 O5 97.11(10) . 1_565 ?
O6 Zn1 O5 83.55(10) . 1_565 ?
O5 Zn1 O5 78.18(9) 3_665 1_565 ?
O1 N1 C6 113.4(3) . . ?
O1 N1 C2 124.0(3) . . ?
C6 N1 C2 122.5(3) . . ?
N1 O1 Zn1 125.4(2) . . ?
C1 O2 Zn1 128.6(2) . . ?
C7 O5 Zn1 123.1(2) . 3_665 ?
C7 O5 Zn1 131.4(2) . 1_545 ?
Zn1 O5 Zn1 101.82(9) 3_665 1_545 ?
Zn1 O6 H6A 114(4) . . ?
Zn1 O6 H6B 122(4) . . ?
H6A O6 H6B 111(5) . . ?
O3 C1 O2 125.4(4) . . ?
O3 C1 C2 115.5(3) . . ?
O2 C1 C2 119.0(3) . . ?
N1 C2 C3 117.6(3) . . ?
N1 C2 C1 123.7(3) . . ?
C3 C2 C1 118.5(3) . . ?
C4 C3 C2 121.5(3) . . ?
C4 C3 H3 119.3 . . ?
C2 C3 H3 119.3 . . ?
C5 C4 C3 118.7(3) . . ?
C5 C4 H4 120.6 . . ?
C3 C4 H4 120.6 . . ?
C6 C5 C4 119.6(3) . . ?
C6 C5 H5 120.2 . . ?
C4 C5 H5 120.2 . . ?
N1 C6 C5 120.0(3) . . ?
N1 C6 C7 116.0(3) . . ?
C5 C6 C7 124.0(3) . . ?
O4 C7 O5 127.1(3) . . ?
O4 C7 C6 117.1(3) . . ?
O5 C7 C6 115.8(3) . . ?

loop_
_geom_bond_atom_site_label_1
_geom_bond_atom_site_label_2
_geom_bond_distance
_geom_bond_site_symmetry_2
_geom_bond_publ_flag
Zn1 O2 1.889(2) . ?
Zn1 O1 1.904(2) . ?
Zn1 O6 1.960(2) . ?
Zn1 O5 1.984(2) 3_665 ?
Zn1 O5 2.454(2) 1_565 ?
N1 O1 1.346(3) . ?
N1 C6 1.357(4) . ?
N1 C2 1.357(4) . ?
O2 C1 1.270(5) . ?
O3 C1 1.215(5) . ?
O4 C7 1.231(4) . ?
O5 C7 1.272(4) . ?
O5 Zn1 1.984(2) 3_665 ?
O5 Zn1 2.454(2) 1_545 ?
O6 H6A 0.843(10) . ?
O6 H6B 0.842(10) . ?
C1 C2 1.534(5) . ?
C2 C3 1.388(5) . ?
C3 C4 1.385(5) . ?
C3 H3 0.9300 . ?
C4 C5 1.383(5) . ?
C4 H4 0.9300 . ?
C5 C6 1.377(5) . ?
C5 H5 0.9300 . ?
C6 C7 1.500(5) . ?

loop_
_geom_torsion_atom_site_label_1
_geom_torsion_atom_site_label_2
_geom_torsion_atom_site_label_3
_geom_torsion_atom_site_label_4
_geom_torsion
_geom_torsion_site_symmetry_1
_geom_torsion_site_symmetry_2
_geom_torsion_site_symmetry_3
_geom_torsion_site_symmetry_4
_geom_torsion_publ_flag
C6 N1 O1 Zn1 -166.0(2) . . . . ?
C2 N1 O1 Zn1 17.8(5) . . . . ?
O2 Zn1 O1 N1 -7.4(3) . . . . ?
O6 Zn1 O1 N1 -159.1(19) . . . . ?
O5 Zn1 O1 N1 176.7(3) 3_665 . . . ?
O5 Zn1 O1 N1 99.0(3) 1_565 . . . ?
O1 Zn1 O2 C1 -15.7(3) . . . . ?
O6 Zn1 O2 C1 162.8(3) . . . . ?
O5 Zn1 O2 C1 90.5(15) 3_665 . . . ?
O5 Zn1 O2 C1 -114.1(3) 1_565 . . . ?
Zn1 O2 C1 O3 -155.6(3) . . . . ?
Zn1 O2 C1 C2 27.0(5) . . . . ?
O1 N1 C2 C3 176.2(3) . . . . ?
C6 N1 C2 C3 0.3(5) . . . . ?
O1 N1 C2 C1 -7.5(6) . . . . ?
C6 N1 C2 C1 176.7(3) . . . . ?
O3 C1 C2 N1 166.9(4) . . . . ?
O2 C1 C2 N1 -15.5(6) . . . . ?
O3 C1 C2 C3 -16.9(6) . . . . ?
O2 C1 C2 C3 160.8(4) . . . . ?
N1 C2 C3 C4 0.0(6) . . . . ?
C1 C2 C3 C4 -176.5(4) . . . . ?
C2 C3 C4 C5 0.9(6) . . . . ?
C3 C4 C5 C6 -2.0(6) . . . . ?
O1 N1 C6 C5 -177.8(3) . . . . ?
C2 N1 C6 C5 -1.5(5) . . . . ?
O1 N1 C6 C7 5.2(4) . . . . ?
C2 N1 C6 C7 -178.5(3) . . . . ?
C4 C5 C6 N1 2.3(6) . . . . ?
C4 C5 C6 C7 179.1(4) . . . . ?
Zn1 O5 C7 O4 -17.0(5) 3_665 . . . ?
Zn1 O5 C7 O4 -171.2(2) 1_545 . . . ?
Zn1 O5 C7 C6 164.4(2) 3_665 . . . ?
Zn1 O5 C7 C6 10.2(4) 1_545 . . . ?
N1 C6 C7 O4 80.5(4) . . . . ?
C5 C6 C7 O4 -96.4(4) . . . . ?
N1 C6 C7 O5 -100.7(4) . . . . ?
C5 C6 C7 O5 82.4(4) . . . . ?
